data_4342626
loop_
_publ_author_name
'Han, Jing'
'Nishihara, Sadafumi'
'Inoue, Katsuya'
'Kurmoo, Mohamedally'

_publ_section_title
;
 High Magnetic Hardness for the Canted Antiferromagnetic, Ferroelectric,
 and Ferroelastic Layered Perovskite-like (C2H5NH3)2[Fe(II)Cl4].
;
_journal_issue 6
_journal_name_full 'Inorganic chemistry'
_journal_page_first 2866
_journal_page_last 2874
_journal_paper_doi 10.1021/ic5030229
_journal_volume 54
_journal_year 2015
_chemical_formula_moiety 'Cl4 Fe, 2(C2 H8 N)'
_chemical_formula_sum 'C4 H16 Cl4 Fe N2'
_chemical_formula_weight 289.84
_chemical_name_systematic
; 
 ? 
;
_space_group_IT_number 61
_symmetry_cell_setting orthorhombic
_symmetry_space_group_name_Hall '-P 2bc 2ac'
_symmetry_space_group_name_H-M 'P c a b'
_atom_sites_solution_hydrogens geom
_atom_sites_solution_primary direct
_atom_sites_solution_secondary difmap
_audit_creation_method SHELXL-97
_cell_angle_alpha 90.00
_cell_angle_beta 90.00
_cell_angle_gamma 90.00
_cell_formula_units_Z 4
_cell_length_a 7.206(5)
_cell_length_b 7.283(5)
_cell_length_c 21.746(15)
_cell_measurement_reflns_used 8760
_cell_measurement_temperature 150(2)
_cell_measurement_theta_max 28.73
_cell_measurement_theta_min 1.87
_cell_volume 1141.3(14)
_computing_cell_refinement 'APEX2 (Bruker AXS, 2006)'
_computing_data_collection 'APEX2 (Bruker AXS, 2006)'
_computing_data_reduction 'SAINT (Bruker AXS, 2004)'
_computing_structure_refinement 'SHELXL-97 (Sheldrick, 1997)'
_computing_structure_solution 'SHELXS-97 (Sheldrick, 1990)'
_diffrn_ambient_temperature 150(2)
_diffrn_measured_fraction_theta_full 0.992
_diffrn_measured_fraction_theta_max 0.935
_diffrn_measurement_device_type 'phi and omega scans'
_diffrn_radiation_monochromator 'Bruker APEXII CCD area detector'
_diffrn_radiation_source 'Bruker TXS fine-focus rotating anode'
_diffrn_radiation_type MoK\a
_diffrn_radiation_wavelength 0.71073
_diffrn_reflns_av_R_equivalents 0.0459
_diffrn_reflns_av_sigmaI/netI 0.0335
_diffrn_reflns_limit_h_max 9
_diffrn_reflns_limit_h_min -9
_diffrn_reflns_limit_k_max 9
_diffrn_reflns_limit_k_min -9
_diffrn_reflns_limit_l_max 29
_diffrn_reflns_limit_l_min -28
_diffrn_reflns_number 8760
_diffrn_reflns_theta_full 25.00
_diffrn_reflns_theta_max 28.73
_diffrn_reflns_theta_min 1.87
_exptl_absorpt_coefficient_mu 2.207
_exptl_absorpt_correction_T_max 0.9783
_exptl_absorpt_correction_T_min 0.9169
_exptl_absorpt_correction_type multi-scan
_exptl_absorpt_process_details 'SADABS Sheldrick 1996'
_exptl_crystal_colour 'pale yellow'
_exptl_crystal_density_diffrn 1.687
_exptl_crystal_density_method 'not measured'
_exptl_crystal_description Plate
_exptl_crystal_F_000 592
_exptl_crystal_size_max 0.04
_exptl_crystal_size_mid 0.02
_exptl_crystal_size_min 0.01
_refine_diff_density_max 2.765
_refine_diff_density_min -4.514
_refine_diff_density_rms 0.314
_refine_ls_extinction_method none
_refine_ls_goodness_of_fit_ref 1.363
_refine_ls_hydrogen_treatment mixed
_refine_ls_matrix_type full
_refine_ls_number_parameters 54
_refine_ls_number_reflns 1375
_refine_ls_number_restraints 0
_refine_ls_restrained_S_all 1.363
_refine_ls_R_factor_all 0.1373
_refine_ls_R_factor_gt 0.1317
_refine_ls_shift/su_max 0.000
_refine_ls_shift/su_mean 0.000
_refine_ls_structure_factor_coef Fsqd
_refine_ls_weighting_details 'calc w=1/[\s^2^(Fo^2^)+(0.0000P)^2^+59.0576P] where P=(Fo^2^+2Fc^2^)/3'
_refine_ls_weighting_scheme calc
_refine_ls_wR_factor_gt 0.2903
_refine_ls_wR_factor_ref 0.2923
_reflns_number_gt 1278
_reflns_number_total 1375
_reflns_threshold_expression >2sigma(I)
_cod_data_source_file ic5030229_si_011.cif
_cod_data_source_block G150
_cod_depositor_comments 'Adding full bibliography for 4342617--4342626.cif.'
_cod_original_sg_symbol_Hall -P2bc2ac
_cod_original_sg_symbol_H-M Pcab
_cod_database_code 4342626

loop_
_symmetry_equiv_pos_as_xyz
'x, y, z'
'-x, -y+1/2, z+1/2'
'x+1/2, -y, -z+1/2'
'-x+1/2, y+1/2, -z'
'-x, -y, -z'
'x, y-1/2, -z-1/2'
'-x-1/2, y, z-1/2'
'x-1/2, -y-1/2, z'

loop_
_atom_site_label
_atom_site_type_symbol
_atom_site_fract_x
_atom_site_fract_y
_atom_site_fract_z
_atom_site_U_iso_or_equiv
_atom_site_adp_type
_atom_site_occupancy
_atom_site_symmetry_multiplicity
_atom_site_calc_flag
_atom_site_refinement_flags
Fe1 Fe 0.0000 0.5000 0.5000 0.0136(6) Uani 1 2 d S
Cl2 Cl 0.0107(5) 0.5300(4) 0.60961(13) 0.0301(8) Uani 1 1 d .
Cl3 Cl 0.2381(4) 0.2385(4) 0.50807(13) 0.0213(7) Uani 1 1 d .
N1 N -0.0089(16) 0.9884(15) 0.6010(4) 0.024(2) Uani 1 1 d .
H1A H 0.0195 0.8673 0.5967 0.036 Uiso 1 1 calc R
H1B H 0.0632 1.0561 0.5752 0.036 Uiso 1 1 calc R
H1C H -0.1306 1.0064 0.5916 0.036 Uiso 1 1 calc R
C1 C 0.025(3) 1.044(3) 0.6639(7) 0.062(7) Uani 1 1 d .
H2 H 0.1608 1.0430 0.6705 0.075 Uiso 1 1 calc R
H3 H -0.0159 1.1737 0.6678 0.075 Uiso 1 1 calc R
C2 C -0.057(4) 0.945(3) 0.7124(8) 0.067(7) Uani 1 1 d .
H4 H -0.1925 0.9554 0.7098 0.100 Uiso 1 1 calc R
H5 H -0.0145 0.9941 0.7518 0.100 Uiso 1 1 calc R
H6 H -0.0216 0.8151 0.7092 0.100 Uiso 1 1 calc R

loop_
_atom_site_aniso_label
_atom_site_aniso_U_11
_atom_site_aniso_U_22
_atom_site_aniso_U_33
_atom_site_aniso_U_23
_atom_site_aniso_U_13
_atom_site_aniso_U_12
Fe1 0.0156(11) 0.0133(10) 0.0119(10) -0.0005(8) -0.0032(8) 0.0004(8)
Cl2 0.050(2) 0.0265(15) 0.0137(12) -0.0002(10) -0.0057(14) -0.0136(15)
Cl3 0.0131(12) 0.0193(13) 0.0315(14) 0.0125(13) 0.0039(12) -0.0020(10)
N1 0.032(6) 0.030(5) 0.012(4) 0.009(4) -0.007(4) 0.013(5)
C1 0.101(18) 0.064(12) 0.021(7) -0.005(7) 0.014(9) -0.058(13)
C2 0.096(18) 0.080(15) 0.024(8) -0.001(9) 0.004(10) -0.035(14)

loop_
_atom_type_symbol
_atom_type_description
_atom_type_scat_dispersion_real
_atom_type_scat_dispersion_imag
_atom_type_scat_source
C C 0.0033 0.0016 'International Tables Vol C Tables 4.2.6.8 and 6.1.1.4'
H H 0.0000 0.0000 'International Tables Vol C Tables 4.2.6.8 and 6.1.1.4'
N N 0.0061 0.0033 'International Tables Vol C Tables 4.2.6.8 and 6.1.1.4'
Cl Cl 0.1484 0.1585 'International Tables Vol C Tables 4.2.6.8 and 6.1.1.4'
Fe Fe 0.3463 0.8444 'International Tables Vol C Tables 4.2.6.8 and 6.1.1.4'

loop_
_geom_angle_atom_site_label_1
_geom_angle_atom_site_label_2
_geom_angle_atom_site_label_3
_geom_angle
_geom_angle_site_symmetry_1
_geom_angle_site_symmetry_3
Cl2 Fe1 Cl2 180.00(15) 5_566 .
Cl2 Fe1 Cl3 88.76(11) 5_566 5_566
Cl2 Fe1 Cl3 91.24(11) . 5_566
Cl2 Fe1 Cl3 91.24(11) 5_566 .
Cl2 Fe1 Cl3 88.76(11) . .
Cl3 Fe1 Cl3 179.999(1) 5_566 .
Cl2 Fe1 Cl3 89.00(10) 5_566 8_565
Cl2 Fe1 Cl3 91.00(10) . 8_565
Cl3 Fe1 Cl3 90.88(6) 5_566 8_565
Cl3 Fe1 Cl3 89.12(6) . 8_565
Cl2 Fe1 Cl3 91.00(10) 5_566 4_556
Cl2 Fe1 Cl3 89.00(10) . 4_556
Cl3 Fe1 Cl3 89.12(6) 5_566 4_556
Cl3 Fe1 Cl3 90.88(6) . 4_556
Cl3 Fe1 Cl3 180.0 8_565 4_556
Fe1 Cl3 Fe1 170.52(12) . 4_546
C2 C1 N1 119.3(15) . .

loop_
_geom_bond_atom_site_label_1
_geom_bond_atom_site_label_2
_geom_bond_distance
_geom_bond_site_symmetry_2
Fe1 Cl2 2.395(3) 5_566
Fe1 Cl2 2.395(3) .
Fe1 Cl3 2.570(3) 5_566
Fe1 Cl3 2.570(3) .
Fe1 Cl3 2.571(3) 8_565
Fe1 Cl3 2.571(3) 4_556
Cl3 Fe1 2.571(3) 4_546
N1 C1 1.448(17) .
C1 C2 1.41(2) .

loop_
_geom_torsion_atom_site_label_1
_geom_torsion_atom_site_label_2
_geom_torsion_atom_site_label_3
_geom_torsion_atom_site_label_4
_geom_torsion
_geom_torsion_site_symmetry_1
_geom_torsion_site_symmetry_4
Cl2 Fe1 Cl3 Fe1 39.3(8) 5_566 4_546
Cl2 Fe1 Cl3 Fe1 -140.7(8) . 4_546
Cl3 Fe1 Cl3 Fe1 20.6(7) 5_566 4_546
Cl3 Fe1 Cl3 Fe1 128.3(8) 8_565 4_546
Cl3 Fe1 Cl3 Fe1 -51.7(8) 4_556 4_546
